data_7019700
loop_
_publ_author_name
'Palomas, David'
'Holle, Sigrid'
'In\'es, Blanca'
'Bruns, Hans'
'Goddard, Richard'
'Alcarazo, Manuel'

_publ_section_title
;
 Synthesis and reactivity of electron poor allenes: formation of
 completely organic frustrated Lewis pairs.
;
_journal_issue 30
_journal_name_full 'Dalton transactions (Cambridge, England : 2003)'
_journal_page_first 9073
_journal_page_last 9082
_journal_paper_doi 10.1039/c2dt30195d
_journal_volume 41
_journal_year 2012
_chemical_compound_source dichloromethane,pentane
_chemical_formula_moiety 'C32 H38 N2 O4'
_chemical_formula_sum 'C32 H38 N2 O4'
_chemical_formula_weight 514.64
_chemical_name_systematic
;
1-(1,3-di(tert-butyl)imidazol-3-ium-2-yl)-1-(9H-fluoren-9-yl-8a-ide)-
2,2-di(ethoxycarbonyl)ethane

;
_space_group_IT_number 61
_symmetry_cell_setting orthorhombic
_symmetry_Int_Tables_number 61
_symmetry_space_group_name_Hall '-P 2ac 2ab'
_symmetry_space_group_name_H-M 'P b c a'
_atom_sites_solution_hydrogens geom
_atom_sites_solution_primary direct
_atom_sites_solution_secondary difmap
_audit_block_code HOS-HG-015-01
_audit_creation_date 2012-01-18
_cell_angle_alpha 90.00
_cell_angle_beta 90.00
_cell_angle_gamma 90.00
_cell_formula_units_Z 8
_cell_length_a 13.7855(13)
_cell_length_b 18.3094(12)
_cell_length_c 21.682(2)
_cell_measurement_reflns_used 99485
_cell_measurement_temperature 100
_cell_measurement_theta_max 33.0994
_cell_measurement_theta_min 2.6311
_cell_volume 5472.6(8)
_computing_cell_refinement 'DENZO (Bruker AXS, 2006)'
_computing_data_collection 'DATCOL (Bruker AXS, 2006)'
_computing_data_reduction 'DENZO (Bruker AXS, 2006)'
_computing_molecular_graphics 'DIAMOND (Crystal Impact GbR, 2005)'
_computing_publication_material
;
OLEX2: a complete structure solution, refinement and analysis program.
Dolomanov et al., J. Appl. Cryst. (2009). 42, 339-341
;
_computing_structure_refinement 'SHELXL-97 (Sheldrick, 2008)'
_computing_structure_solution 'SHELXS-97 (Sheldrick, 2008)'
_diffrn_ambient_temperature 100
_diffrn_detector_area_resol_mean 18.02
_diffrn_measured_fraction_theta_full 0.998
_diffrn_measured_fraction_theta_max 0.998
_diffrn_measurement_device_type 'Bruker AXS Enraf-Nonius KappaCCD'
_diffrn_measurement_method 'CCD \f- and \w-scans'
_diffrn_radiation_monochromator graphite
_diffrn_radiation_source '0.2 x 2mm^2^ focus rotating anode'
_diffrn_radiation_type MoK\a
_diffrn_radiation_wavelength 0.71073
_diffrn_reflns_av_R_equivalents 0.0601
_diffrn_reflns_av_sigmaI/netI 0.0361
_diffrn_reflns_limit_h_max 21
_diffrn_reflns_limit_h_min -17
_diffrn_reflns_limit_k_max 28
_diffrn_reflns_limit_k_min -28
_diffrn_reflns_limit_l_max 33
_diffrn_reflns_limit_l_min -33
_diffrn_reflns_number 80356
_diffrn_reflns_theta_full 27.50
_diffrn_reflns_theta_max 33.18
_diffrn_reflns_theta_min 2.64
_diffrn_standards_decay_% 0
_diffrn_standards_interval_count 0
_diffrn_standards_interval_time 0
_diffrn_standards_number 0
_exptl_absorpt_coefficient_mu 0.082
_exptl_absorpt_correction_T_max 0.98686
_exptl_absorpt_correction_T_min 0.97508
_exptl_absorpt_correction_type gaussian
_exptl_absorpt_process_details 'SADABS (Bruker AXS, 2008)'
_exptl_crystal_colour red
_exptl_crystal_density_diffrn 1.249
_exptl_crystal_description block
_exptl_crystal_F_000 2208
_exptl_crystal_size_max 0.38
_exptl_crystal_size_mid 0.21
_exptl_crystal_size_min 0.18
_refine_diff_density_max 0.604
_refine_diff_density_min -0.499
_refine_diff_density_rms 0.152
_refine_ls_extinction_method none
_refine_ls_goodness_of_fit_ref 1.077
_refine_ls_hydrogen_treatment constr
_refine_ls_matrix_type full
_refine_ls_number_parameters 351
_refine_ls_number_reflns 10457
_refine_ls_number_restraints 0
_refine_ls_restrained_S_all 1.077
_refine_ls_R_factor_all 0.0669
_refine_ls_R_factor_gt 0.0465
_refine_ls_shift/su_max 0.001
_refine_ls_shift/su_mean 0.000
_refine_ls_structure_factor_coef Fsqd
_refine_ls_weighting_details
;
calc w=1/[\s^2^(Fo^2^)+(0.0584P)^2^+2.4459P] where P=(Fo^2^+2Fc^2^)/3
;
_refine_ls_weighting_scheme calc
_refine_ls_wR_factor_gt 0.1162
_refine_ls_wR_factor_ref 0.1296
_reflns_number_gt 8250
_reflns_number_total 10457
_reflns_threshold_expression >2sigma(I)
_cod_data_source_file c2dt30195d.txt
_cod_data_source_block 6975_19
_cod_original_cell_volume 5472.7(9)
_cod_original_sg_symbol_Hall '-p 2ac 2ab'
_cod_original_sg_symbol_H-M Pbca
_cod_database_code 7019700

loop_
_symmetry_equiv_pos_as_xyz
'-x, y+1/2, -z+1/2'
'-x, -y, -z'
'x, y, z'
'x-1/2, y, -z-1/2'
'x+1/2, -y+1/2, -z'
'-x-1/2, y-1/2, z'
'-x+1/2, -y, z+1/2'
'x, -y-1/2, z-1/2'

loop_
_atom_site_label
_atom_site_type_symbol
_atom_site_fract_x
_atom_site_fract_y
_atom_site_fract_z
_atom_site_U_iso_or_equiv
_atom_site_adp_type
_atom_site_occupancy
_atom_site_symmetry_multiplicity
_atom_site_calc_flag
_atom_site_refinement_flags
O1 O 0.27418(5) 0.60104(4) 0.65330(4) 0.01467(14) Uani 1 1 d .
O2 O 0.20523(5) 0.66848(4) 0.57822(4) 0.01508(14) Uani 1 1 d .
O3 O 0.01853(6) 0.69244(4) 0.62056(4) 0.01692(15) Uani 1 1 d .
O4 O -0.05981(5) 0.58507(4) 0.60855(3) 0.01289(13) Uani 1 1 d .
N1 N -0.05782(6) 0.44137(4) 0.66556(4) 0.01036(14) Uani 1 1 d .
N2 N -0.01958(6) 0.51628(5) 0.74064(4) 0.01003(14) Uani 1 1 d .
C1 C 0.17337(7) 0.45434(5) 0.65141(4) 0.01034(16) Uani 1 1 d .
C2 C 0.18206(7) 0.39038(5) 0.69264(4) 0.01082(16) Uani 1 1 d .
C3 C 0.12896(7) 0.36683(6) 0.74444(5) 0.01330(17) Uani 1 1 d .
H3 H 0.0750 0.3930 0.7576 0.016 Uiso 1 1 calc R
C4 C 0.15778(8) 0.30392(6) 0.77603(5) 0.01568(18) Uani 1 1 d .
H4 H 0.1221 0.2881 0.8099 0.019 Uiso 1 1 calc R
C5 C 0.23967(8) 0.26429(6) 0.75739(5) 0.01644(19) Uani 1 1 d .
H5 H 0.2579 0.2226 0.7790 0.020 Uiso 1 1 calc R
C6 C 0.29403(8) 0.28685(6) 0.70662(5) 0.01469(18) Uani 1 1 d .
H6 H 0.3486 0.2608 0.6943 0.018 Uiso 1 1 calc R
C7 C 0.26491(7) 0.34930(5) 0.67475(4) 0.01160(16) Uani 1 1 d .
C8 C 0.30773(7) 0.38401(5) 0.62055(4) 0.01223(17) Uani 1 1 d .
C9 C 0.38523(8) 0.36198(6) 0.58351(5) 0.01675(19) Uani 1 1 d .
H9 H 0.4207 0.3203 0.5930 0.020 Uiso 1 1 calc R
C10 C 0.40806(8) 0.40400(6) 0.53189(5) 0.0195(2) Uani 1 1 d .
H10 H 0.4605 0.3910 0.5073 0.023 Uiso 1 1 calc R
C11 C 0.35287(8) 0.46550(6) 0.51676(5) 0.01736(19) Uani 1 1 d .
H11 H 0.3681 0.4921 0.4816 0.021 Uiso 1 1 calc R
C12 C 0.27541(8) 0.48749(6) 0.55354(5) 0.01406(17) Uani 1 1 d .
H12 H 0.2388 0.5282 0.5428 0.017 Uiso 1 1 calc R
C13 C 0.25303(7) 0.44768(5) 0.60686(4) 0.01095(16) Uani 1 1 d .
C14 C 0.10198(7) 0.50790(5) 0.65283(4) 0.00944(15) Uani 1 1 d .
C15 C 0.10769(7) 0.58010(5) 0.62716(4) 0.01028(16) Uani 1 1 d .
C16 C 0.20255(7) 0.61595(5) 0.62242(4) 0.01124(16) Uani 1 1 d .
C17 C 0.29437(8) 0.71053(6) 0.57431(5) 0.01712(19) Uani 1 1 d .
H17B H 0.3210 0.7170 0.6154 0.021 Uiso 1 1 calc R
H17A H 0.2801 0.7585 0.5576 0.021 Uiso 1 1 calc R
C18 C 0.36883(8) 0.67312(6) 0.53384(5) 0.0181(2) Uani 1 1 d .
H18B H 0.3872 0.6274 0.5521 0.027 Uiso 1 1 calc R
H18C H 0.4250 0.7038 0.5299 0.027 Uiso 1 1 calc R
H18A H 0.3415 0.6645 0.4938 0.027 Uiso 1 1 calc R
C19 C 0.02244(7) 0.62565(5) 0.61819(4) 0.01100(16) Uani 1 1 d .
C20 C -0.15100(7) 0.62308(6) 0.61646(5) 0.01646(19) Uani 1 1 d .
H20B H -0.1450 0.6572 0.6505 0.020 Uiso 1 1 calc R
H20A H -0.2010 0.5880 0.6271 0.020 Uiso 1 1 calc R
C21 C -0.18184(9) 0.66426(7) 0.55945(6) 0.0252(2) Uani 1 1 d .
H21C H -0.2438 0.6867 0.5665 0.038 Uiso 1 1 calc R
H21A H -0.1867 0.6310 0.5254 0.038 Uiso 1 1 calc R
H21B H -0.1347 0.7012 0.5502 0.038 Uiso 1 1 calc R
C22 C 0.01092(7) 0.48847(5) 0.68581(4) 0.00929(15) Uani 1 1 d .
C23 C -0.13277(7) 0.44051(6) 0.70800(5) 0.01344(17) Uani 1 1 d .
H23 H -0.1890 0.4126 0.7053 0.016 Uiso 1 1 calc R
C24 C -0.10998(7) 0.48723(6) 0.75403(5) 0.01319(17) Uani 1 1 d .
H24 H -0.1479 0.4979 0.7883 0.016 Uiso 1 1 calc R
C25 C -0.06651(7) 0.39603(5) 0.60700(4) 0.01249(17) Uani 1 1 d .
C26 C 0.00520(10) 0.41736(8) 0.55686(5) 0.0268(3) Uani 1 1 d .
H26C H 0.0040 0.4694 0.5513 0.040 Uiso 1 1 calc R
H26A H -0.0124 0.3938 0.5189 0.040 Uiso 1 1 calc R
H26B H 0.0693 0.4024 0.5687 0.040 Uiso 1 1 calc R
C27 C -0.05170(11) 0.31625(6) 0.62538(6) 0.0248(2) Uani 1 1 d .
H27B H 0.0131 0.3097 0.6407 0.037 Uiso 1 1 calc R
H27A H -0.0615 0.2855 0.5901 0.037 Uiso 1 1 calc R
H27C H -0.0974 0.3034 0.6570 0.037 Uiso 1 1 calc R
C28 C -0.16897(10) 0.40742(9) 0.58167(6) 0.0293(3) Uani 1 1 d .
H28C H -0.2155 0.3900 0.6111 0.044 Uiso 1 1 calc R
H28A H -0.1761 0.3809 0.5437 0.044 Uiso 1 1 calc R
H28B H -0.1795 0.4585 0.5743 0.044 Uiso 1 1 calc R
C29 C 0.03047(7) 0.56638(5) 0.78666(4) 0.01180(16) Uani 1 1 d .
C30 C 0.14042(7) 0.56552(6) 0.77916(5) 0.01645(19) Uani 1 1 d .
H30C H 0.1696 0.5934 0.8117 0.025 Uiso 1 1 calc R
H30A H 0.1575 0.5866 0.7401 0.025 Uiso 1 1 calc R
H30B H 0.1634 0.5161 0.7809 0.025 Uiso 1 1 calc R
C31 C -0.01058(8) 0.64333(6) 0.77824(5) 0.01789(19) Uani 1 1 d .
H31B H -0.0799 0.6420 0.7826 0.027 Uiso 1 1 calc R
H31A H 0.0059 0.6611 0.7379 0.027 Uiso 1 1 calc R
H31C H 0.0165 0.6752 0.8089 0.027 Uiso 1 1 calc R
C32 C 0.00727(8) 0.53729(7) 0.85158(5) 0.0174(2) Uani 1 1 d .
H32A H 0.0255 0.4868 0.8542 0.026 Uiso 1 1 calc R
H32B H -0.0610 0.5421 0.8594 0.026 Uiso 1 1 calc R
H32C H 0.0429 0.5649 0.8817 0.026 Uiso 1 1 calc R

loop_
_atom_site_aniso_label
_atom_site_aniso_U_11
_atom_site_aniso_U_22
_atom_site_aniso_U_33
_atom_site_aniso_U_23
_atom_site_aniso_U_13
_atom_site_aniso_U_12
O1 0.0109(3) 0.0176(3) 0.0155(3) 0.0015(3) -0.0006(3) -0.0005(3)
O2 0.0124(3) 0.0158(3) 0.0170(3) 0.0063(3) 0.0032(3) -0.0006(3)
O3 0.0139(3) 0.0113(3) 0.0255(4) 0.0014(3) 0.0004(3) 0.0013(3)
O4 0.0090(3) 0.0133(3) 0.0164(3) 0.0017(3) -0.0005(2) 0.0010(2)
N1 0.0107(3) 0.0112(3) 0.0093(3) 0.0004(3) 0.0006(3) -0.0012(3)
N2 0.0089(3) 0.0123(3) 0.0089(3) -0.0007(3) 0.0006(2) -0.0010(3)
C1 0.0105(4) 0.0113(4) 0.0093(4) 0.0004(3) 0.0012(3) 0.0006(3)
C2 0.0110(4) 0.0111(4) 0.0104(4) 0.0000(3) -0.0008(3) 0.0003(3)
C3 0.0128(4) 0.0137(4) 0.0134(4) 0.0021(3) 0.0005(3) 0.0000(3)
C4 0.0165(4) 0.0150(4) 0.0155(4) 0.0043(3) -0.0005(3) -0.0014(4)
C5 0.0190(5) 0.0122(4) 0.0181(4) 0.0037(3) -0.0027(4) 0.0005(4)
C6 0.0148(4) 0.0115(4) 0.0178(4) 0.0001(3) -0.0018(3) 0.0021(3)
C7 0.0114(4) 0.0107(4) 0.0127(4) -0.0010(3) -0.0014(3) 0.0006(3)
C8 0.0116(4) 0.0124(4) 0.0126(4) -0.0016(3) 0.0005(3) 0.0009(3)
C9 0.0143(4) 0.0159(4) 0.0200(5) -0.0021(4) 0.0032(4) 0.0036(4)
C10 0.0173(5) 0.0211(5) 0.0200(5) -0.0024(4) 0.0079(4) 0.0033(4)
C11 0.0186(5) 0.0190(5) 0.0144(4) 0.0003(4) 0.0069(4) 0.0010(4)
C12 0.0154(4) 0.0151(4) 0.0117(4) 0.0004(3) 0.0026(3) 0.0020(3)
C13 0.0104(4) 0.0124(4) 0.0102(4) -0.0009(3) 0.0012(3) 0.0009(3)
C14 0.0086(3) 0.0116(4) 0.0082(3) 0.0003(3) 0.0005(3) 0.0002(3)
C15 0.0090(4) 0.0112(4) 0.0106(4) 0.0014(3) 0.0009(3) 0.0011(3)
C16 0.0113(4) 0.0112(4) 0.0112(4) 0.0002(3) 0.0026(3) 0.0007(3)
C17 0.0152(4) 0.0144(4) 0.0218(5) 0.0014(4) 0.0067(4) -0.0028(4)
C18 0.0145(4) 0.0192(5) 0.0207(5) 0.0004(4) 0.0063(4) -0.0002(4)
C19 0.0098(4) 0.0127(4) 0.0105(4) 0.0015(3) 0.0009(3) 0.0002(3)
C20 0.0095(4) 0.0195(5) 0.0204(5) 0.0012(4) 0.0022(3) 0.0021(3)
C21 0.0187(5) 0.0269(6) 0.0299(6) 0.0055(5) -0.0070(4) 0.0063(4)
C22 0.0093(4) 0.0100(4) 0.0085(3) 0.0007(3) 0.0001(3) 0.0010(3)
C23 0.0118(4) 0.0164(4) 0.0122(4) 0.0000(3) 0.0022(3) -0.0032(3)
C24 0.0106(4) 0.0171(4) 0.0119(4) -0.0010(3) 0.0031(3) -0.0023(3)
C25 0.0146(4) 0.0134(4) 0.0095(4) -0.0023(3) -0.0009(3) -0.0011(3)
C26 0.0337(6) 0.0352(7) 0.0114(4) -0.0074(4) 0.0076(4) -0.0167(5)
C27 0.0393(7) 0.0141(5) 0.0210(5) -0.0028(4) -0.0015(5) 0.0012(5)
C28 0.0211(5) 0.0455(8) 0.0214(5) -0.0141(5) -0.0100(4) 0.0083(5)
C29 0.0123(4) 0.0140(4) 0.0092(4) -0.0023(3) -0.0004(3) -0.0006(3)
C30 0.0113(4) 0.0242(5) 0.0139(4) -0.0037(4) -0.0008(3) -0.0028(4)
C31 0.0205(5) 0.0135(4) 0.0196(5) -0.0031(4) -0.0015(4) 0.0006(4)
C32 0.0180(5) 0.0245(5) 0.0097(4) -0.0004(4) -0.0004(3) -0.0025(4)

loop_
_atom_type_symbol
_atom_type_description
_atom_type_scat_dispersion_real
_atom_type_scat_dispersion_imag
_atom_type_scat_source
H H 0.0000 0.0000 'International Tables Vol C Tables 4.2.6.8 and 6.1.1.4'
N N 0.0061 0.0033 'International Tables Vol C Tables 4.2.6.8 and 6.1.1.4'
C C 0.0033 0.0016 'International Tables Vol C Tables 4.2.6.8 and 6.1.1.4'
O O 0.0106 0.0060 'International Tables Vol C Tables 4.2.6.8 and 6.1.1.4'

loop_
_exptl_crystal_face_index_h
_exptl_crystal_face_index_k
_exptl_crystal_face_index_l
_exptl_crystal_face_perp_dist
0.00 0.00 1.00 0.1000
0.00 0.00 -1.00 0.0800
0.00 -1.00 0.00 0.1800
0.00 1.00 0.00 0.2000
-1.00 0.00 0.00 0.1200
1.00 0.00 0.00 0.0900
2.00 -1.00 0.00 0.0800
-2.00 -1.00 0.00 0.1100

loop_
_geom_angle_atom_site_label_1
_geom_angle_atom_site_label_2
_geom_angle_atom_site_label_3
_geom_angle
_geom_angle_publ_flag
O1 C16 O2 121.47(9) y
O1 C16 C15 125.53(9) y
O2 C16 C15 112.99(8) y
O2 C17 C18 111.56(9) y
O3 C19 O4 120.71(9) y
O3 C19 C15 127.04(9) y
O4 C19 C15 112.20(8) y
O4 C20 C21 112.82(9) y
N1 C22 N2 107.79(8) y
N1 C22 C14 125.92(8) y
N1 C25 C27 107.06(8) y
N1 C25 C28 107.32(8) y
N2 C22 C14 126.26(8) y
N2 C29 C30 112.02(8) y
N2 C29 C31 108.03(8) y
N2 C29 C32 107.29(8) y
C1 C14 C15 127.02(8) y
C1 C14 C22 116.06(8) y
C2 C7 C8 108.31(8) y
C3 C2 C1 133.06(9) y
C3 C2 C7 118.26(9) y
C3 C4 C5 120.96(10) y
C4 C3 C2 119.68(9) y
C5 C6 C7 118.63(9) y
C6 C5 C4 120.48(9) y
C6 C7 C2 121.98(9) y
C6 C7 C8 129.71(9) y
C7 C2 C1 108.62(8) y
C8 C13 C1 109.14(8) y
C9 C8 C7 130.27(9) y
C9 C8 C13 121.56(9) y
C9 C10 C11 120.67(10) y
C10 C9 C8 118.37(10) y
C11 C12 C13 119.40(10) y
C12 C11 C10 121.06(10) y
C12 C13 C1 131.65(9) y
C12 C13 C8 118.87(9) y
C13 C1 C2 105.76(8) y
C13 C8 C7 108.11(8) y
C14 C1 C2 127.10(8) y
C14 C1 C13 127.09(9) y
C14 C15 C16 119.20(8) y
C14 C15 C19 122.37(8) y
C15 C14 C22 116.90(8) y
C16 O2 C17 116.07(8) y
C19 O4 C20 116.08(8) y
C19 C15 C16 117.03(8) y
C22 N1 C23 108.30(8) y
C22 N1 C25 132.30(8) y
C22 N2 C24 108.50(8) y
C22 N2 C29 131.23(8) y
C23 N1 C25 119.34(8) y
C23 C24 N2 107.30(8) y
C24 N2 C29 120.14(8) y
C24 C23 N1 108.08(9) y
C26 C25 N1 113.90(8) y
C26 C25 C27 110.20(10) y
C26 C25 C28 107.98(10) y
C27 C25 C28 110.33(10) y
C30 C29 C31 111.39(9) y
C30 C29 C32 107.50(8) y
C31 C29 C32 110.55(9) y

loop_
_geom_bond_atom_site_label_1
_geom_bond_atom_site_label_2
_geom_bond_distance
_geom_bond_publ_flag
O1 C16 1.2239(12) y
O2 C16 1.3582(12) y
O2 C17 1.4527(13) y
O3 C19 1.2252(12) y
O4 C19 1.3716(12) y
O4 C20 1.4471(12) y
N1 C22 1.3544(12) y
N1 C23 1.3838(13) y
N1 C25 1.5218(12) y
N2 C22 1.3599(12) y
N2 C24 1.3858(12) y
N2 C29 1.5208(13) y
C1 C2 1.4781(13) y
C1 C13 1.4678(13) y
C1 C14 1.3897(13) y
C2 C3 1.4083(13) y
C2 C7 1.4215(13) y
C3 C4 1.3978(14) y
C4 C5 1.4014(15) y
C5 C6 1.3944(15) y
C6 C7 1.3951(14) y
C7 C8 1.4605(14) y
C8 C9 1.3961(14) y
C8 C13 1.4198(14) y
C9 C10 1.3941(16) y
C10 C11 1.3980(16) y
C11 C12 1.3922(14) y
C12 C13 1.4011(14) y
C14 C15 1.4365(13) y
C14 C22 1.4879(13) y
C15 C16 1.4669(13) y
C15 C19 1.4541(13) y
C17 C18 1.5142(15) y
C20 C21 1.5091(17) y
C23 C24 1.3513(14) y
C25 C26 1.5204(16) y
C25 C27 1.5277(16) y
C25 C28 1.5297(16) y
C29 C30 1.5245(14) y
C29 C31 1.5293(15) y
C29 C32 1.5387(14) y
